data_2009220
loop_
_publ_author_name
'Borbulevych, Oleg Ya.'
'Antipin, Michail Yu.'
'Olekhnovich, Lev P.'

_publ_section_title 4,8-Dibenzyl-2',4',6'-trinitrospiro[1,3-dioxaazulenium-2,1'-cyclohexadienide]
_journal_issue 12
_journal_name_full 'Acta Crystallographica Section C'
_journal_page_first 2177
_journal_page_last 2179
_journal_paper_doi 10.1107/S010827019901241X
_journal_volume 55
_journal_year 1999
_chemical_formula_sum 'C27 H19 N3 O8'
_chemical_formula_weight 513.45
_chemical_name_systematic
;
Spiro(4,8-dibenzyl-1,3-dioxaazulenium-2,1'-2',4',6'-trinitrohexadienide)
;
_space_group_IT_number 14
_symmetry_cell_setting monoclinic
_symmetry_space_group_name_Hall '-P 2yn'
_symmetry_space_group_name_H-M 'P 1 21/n 1'
_audit_creation_method SHELXL
_cell_angle_alpha 90.00
_cell_angle_beta 94.74(4)
_cell_angle_gamma 90.00
_cell_formula_units_Z 4
_cell_length_a 9.311(5)
_cell_length_b 12.877(7)
_cell_length_c 19.806(10)
_cell_measurement_reflns_used 24
_cell_measurement_temperature 193(2)
_cell_measurement_theta_max 11
_cell_measurement_theta_min 10
_cell_volume 2367(2)
_computing_cell_refinement P3
_computing_data_collection 'P3 (Siemens, 1989)'
_computing_data_reduction 'PROFIT (Strel'tsov & Zavodnik, 1989)'
_computing_molecular_graphics SHELXTL
_computing_publication_material SHELXTL
_computing_structure_refinement SHELXTL
_computing_structure_solution 'SHELXTL (Sheldrick, 1994)'
_diffrn_ambient_temperature 193(2)
_diffrn_measurement_device 'Syntex P2~1~/PC'
_diffrn_measurement_method '\q/2\q scans'
_diffrn_radiation_monochromator graphite
_diffrn_radiation_source 'fine-focus sealed tube'
_diffrn_radiation_type MoK\a
_diffrn_radiation_wavelength 0.71073
_diffrn_reflns_av_R_equivalents 0.1008
_diffrn_reflns_av_sigmaI/netI 0.0970
_diffrn_reflns_limit_h_max 11
_diffrn_reflns_limit_h_min 0
_diffrn_reflns_limit_k_max 15
_diffrn_reflns_limit_k_min 0
_diffrn_reflns_limit_l_max 23
_diffrn_reflns_limit_l_min -23
_diffrn_reflns_number 4458
_diffrn_reflns_theta_max 25.05
_diffrn_reflns_theta_min 1.89
_diffrn_standards_decay_% 5
_diffrn_standards_interval_count 98
_diffrn_standards_number 2
_exptl_absorpt_coefficient_mu 0.108
_exptl_absorpt_correction_type none
_exptl_crystal_colour red
_exptl_crystal_density_diffrn 1.441
_exptl_crystal_density_method 'not measured'
_exptl_crystal_description 'square prism'
_exptl_crystal_F_000 1064
_exptl_crystal_size_max 0.50
_exptl_crystal_size_mid 0.20
_exptl_crystal_size_min 0.20
_refine_diff_density_max 0.233
_refine_diff_density_min -0.367
_refine_ls_extinction_method none
_refine_ls_goodness_of_fit_all 0.998
_refine_ls_goodness_of_fit_ref 1.225
_refine_ls_hydrogen_treatment constr
_refine_ls_matrix_type full
_refine_ls_number_parameters 343
_refine_ls_number_reflns 4117
_refine_ls_number_restraints 0
_refine_ls_restrained_S_all 1.138
_refine_ls_restrained_S_obs 1.225
_refine_ls_R_factor_all 0.1537
_refine_ls_R_factor_gt 0.0719
_refine_ls_shift/esd_mean 0.000
_refine_ls_shift/su_max 0.000
_refine_ls_structure_factor_coef Fsqd
_refine_ls_weighting_details 'w = 1/[\s^2^(Fo^2^)+(0.0683P)^2^] where P=(Fo^2^+2Fc^2^)/3'
_refine_ls_weighting_scheme calc
_refine_ls_wR_factor_all 0.1659
_refine_ls_wR_factor_ref 0.1211
_reflns_number_gt 2066
_reflns_number_total 4182
_reflns_threshold_expression I>2\s(I)
_cod_data_source_file bm1362.cif
_cod_data_source_block tropoop
_cod_depositor_comments
;
The following automatic conversions were performed:
'_symmetry_cell_setting' value 'Monoclinic' changed to 'monoclinic'
according to '/home/saulius/struct/CIF-dictionaries/cif_core.dic'
dictionary named 'cif_core.dic' version 2.4.1 from 2010-06-29.

Automatic conversion script
Id: cif_fix_enum 1527 2010-12-29 10:47:43Z saulius 

The following automatic conversions were performed:

'_symmetry_cell_setting' value 'Monoclinic' changed to 'monoclinic'
according to /home/saulius/struct/CIF-dictionaries/cif_core.dic
dictionary named 'cif_core.dic' version 2.4.1 from 2010-06-29.

Automatic conversion script
Id: cif_fix_values 1715 2011-07-08 13:25:40Z adriana 

The following automatic conversions were performed:

'_refine_ls_weighting_scheme' value 'calc w =
1/[\s^2^(Fo^2^)+(0.0683P)^2^] where P=(Fo^2^+2Fc^2^)/3' was changed
to 'calc'. New tag '_refine_ls_weighting_details' was created. The
value of the new tag was set to 'w = 1/[\s^2^(Fo^2^)+(0.0683P)^2^]
where P=(Fo^2^+2Fc^2^)/3'.

Automatic conversion script
Id: cif_fix_values 3143 2015-03-26 13:38:13Z robertas 
;
_cod_original_cell_volume 2367.(2)
_cod_original_sg_symbol_H-M 'P 21/n'
_cod_database_code 2009220
_cod_database_fobs_code 2009220

loop_
_symmetry_equiv_pos_as_xyz
'x, y, z'
'-x+1/2, y+1/2, -z+1/2'
'-x, -y, -z'
'x-1/2, -y-1/2, z-1/2'

loop_
_atom_site_aniso_label
_atom_site_aniso_U_11
_atom_site_aniso_U_22
_atom_site_aniso_U_33
_atom_site_aniso_U_12
_atom_site_aniso_U_13
_atom_site_aniso_U_23
N1 0.030(2) 0.042(2) 0.035(2) 0.003(2) 0.0116(14) 0.003(2)
N2 0.031(2) 0.033(2) 0.050(2) -0.004(2) -0.006(2) 0.000(2)
N3 0.031(2) 0.041(2) 0.027(2) 0.002(2) -0.0006(14) 0.002(2)
O1 0.044(2) 0.035(2) 0.0430(15) 0.0014(12) 0.0107(12) 0.0069(13)
O2 0.055(2) 0.054(2) 0.054(2) 0.0108(15) 0.0299(15) -0.0021(15)
O3 0.0374(15) 0.034(2) 0.067(2) 0.0069(13) 0.0095(13) -0.0122(14)
O4 0.055(2) 0.035(2) 0.071(2) -0.0106(14) 0.016(2) 0.0052(15)
O5 0.0321(13) 0.053(2) 0.043(2) -0.0048(13) 0.0156(12) 0.0065(14)
O6 0.0396(15) 0.034(2) 0.0427(15) 0.0054(12) 0.0098(12) -0.0025(13)
O7 0.0269(13) 0.0321(15) 0.0279(13) 0.0016(11) -0.0036(10) 0.0005(12)
O8 0.0256(13) 0.0264(14) 0.0306(13) 0.0007(11) -0.0012(10) 0.0004(11)
C1 0.025(2) 0.029(2) 0.029(2) 0.004(2) -0.001(2) 0.002(2)
C2 0.025(2) 0.035(2) 0.028(2) 0.001(2) 0.003(2) 0.004(2)
C3 0.026(2) 0.038(2) 0.035(2) 0.006(2) 0.002(2) -0.005(2)
C4 0.025(2) 0.024(2) 0.033(2) 0.002(2) -0.002(2) 0.000(2)
C5 0.021(2) 0.037(2) 0.029(2) -0.004(2) -0.002(2) 0.006(2)
C6 0.026(2) 0.029(2) 0.027(2) 0.007(2) 0.003(2) 0.002(2)
C7 0.023(2) 0.033(2) 0.025(2) 0.007(2) 0.0056(15) 0.005(2)
C8 0.026(2) 0.030(2) 0.026(2) 0.001(2) 0.009(2) 0.000(2)
C9 0.032(2) 0.036(2) 0.030(2) -0.006(2) 0.007(2) -0.001(2)
C10 0.042(2) 0.032(2) 0.034(2) 0.004(2) 0.011(2) 0.003(2)
C11 0.035(2) 0.038(2) 0.031(2) 0.003(2) 0.008(2) 0.009(2)
C12 0.023(2) 0.032(2) 0.029(2) 0.004(2) 0.010(2) 0.008(2)
C13 0.024(2) 0.027(2) 0.027(2) 0.001(2) 0.008(2) -0.004(2)
C14 0.026(2) 0.037(2) 0.033(2) -0.004(2) 0.004(2) -0.001(2)
C15 0.026(2) 0.043(2) 0.029(2) -0.001(2) 0.000(2) 0.000(2)
C16 0.039(2) 0.051(3) 0.034(2) -0.002(2) 0.003(2) 0.003(2)
C17 0.044(3) 0.087(4) 0.036(3) -0.006(2) 0.006(2) 0.011(3)
C18 0.049(3) 0.089(4) 0.026(2) 0.011(3) 0.005(2) 0.006(2)
C19 0.051(3) 0.065(3) 0.033(2) 0.007(2) -0.003(2) -0.016(2)
C20 0.037(2) 0.048(3) 0.032(2) -0.001(2) -0.004(2) -0.001(2)
C21 0.024(2) 0.042(2) 0.029(2) 0.005(2) 0.004(2) 0.008(2)
C22 0.025(2) 0.040(2) 0.028(2) 0.001(2) -0.004(2) -0.004(2)
C23 0.045(2) 0.064(3) 0.040(2) -0.003(2) 0.018(2) -0.008(2)
C24 0.064(3) 0.082(4) 0.054(3) -0.009(3) 0.015(2) -0.002(3)
C25 0.050(3) 0.103(4) 0.052(3) 0.003(3) 0.015(2) -0.026(3)
C26 0.057(3) 0.068(3) 0.058(3) 0.009(3) -0.006(2) -0.025(3)
C27 0.042(2) 0.050(3) 0.039(2) -0.001(2) 0.001(2) -0.008(2)

loop_
_atom_site_label
_atom_site_fract_x
_atom_site_fract_y
_atom_site_fract_z
_atom_site_U_iso_or_equiv
_atom_site_thermal_displace_type
_atom_site_calc_flag
_atom_site_refinement_flags
_atom_site_occupancy
_atom_site_disorder_group
_atom_site_type_symbol
N1 0.0850(3) 0.8238(2) 0.09353(14) 0.0355(8) Uani d . 1 . N
N2 0.2168(3) 1.1512(2) -0.0058(2) 0.0385(8) Uani d . 1 . N
N3 0.4506(3) 0.8396(2) -0.07679(13) 0.0330(7) Uani d . 1 . N
O1 0.0941(2) 0.7283(2) 0.09626(12) 0.0401(6) Uani d . 1 . O
O2 0.0080(3) 0.8745(2) 0.12875(12) 0.0532(8) Uani d . 1 . O
O3 0.1300(3) 1.1945(2) 0.02884(13) 0.0457(7) Uani d . 1 . O
O4 0.2943(3) 1.1990(2) -0.04324(14) 0.0532(8) Uani d . 1 . O
O5 0.5317(2) 0.8969(2) -0.10622(11) 0.0419(7) Uani d . 1 . O
O6 0.4549(2) 0.7435(2) -0.08034(11) 0.0384(6) Uani d . 1 . O
O7 0.1849(2) 0.7354(2) -0.03414(10) 0.0293(6) Uani d . 1 . O
O8 0.3647(2) 0.7563(2) 0.05107(10) 0.0277(6) Uani d . 1 . O
C1 0.2642(3) 0.8168(3) 0.0056(2) 0.0280(8) Uani d . 1 . C
C2 0.1673(3) 0.8792(3) 0.0463(2) 0.0293(8) Uani d . 1 . C
C3 0.1539(3) 0.9848(3) 0.0422(2) 0.0328(9) Uani d . 1 . C
H3 0.0912(3) 1.0200(3) 0.0700(2) 0.039 Uiso calc R 1 . H
C4 0.2313(3) 1.0406(3) -0.0023(2) 0.0277(8) Uani d . 1 . C
C5 0.3279(3) 0.9910(3) -0.0410(2) 0.0294(8) Uani d . 1 . C
H5 0.3826(3) 1.0306(3) -0.0702(2) 0.035 Uiso calc R 1 . H
C6 0.3449(3) 0.8868(3) -0.0376(2) 0.0275(8) Uani d . 1 . C
C7 0.2314(3) 0.6410(3) -0.0118(2) 0.0267(8) Uani d . 1 . C
C8 0.1703(3) 0.5513(3) -0.0413(2) 0.0266(8) Uani d . 1 . C
C9 0.2095(3) 0.4527(3) -0.0189(2) 0.0324(9) Uani d . 1 . C
H9 0.1589(3) 0.3977(3) -0.0423(2) 0.039 Uiso calc R 1 . H
C10 0.3101(4) 0.4215(3) 0.0320(2) 0.0359(9) Uani d . 1 . C
H10 0.3186(4) 0.3483(3) 0.0370(2) 0.043 Uiso calc R 1 . H
C11 0.4015(4) 0.4782(3) 0.0774(2) 0.0345(9) Uani d . 1 . C
H11 0.4615(4) 0.4381(3) 0.1086(2) 0.041 Uiso calc R 1 . H
C12 0.4173(3) 0.5853(3) 0.0835(2) 0.0275(8) Uani d . 1 . C
C13 0.3398(3) 0.6544(3) 0.0419(2) 0.0257(8) Uani d . 1 . C
C14 0.0598(3) 0.5610(3) -0.1019(2) 0.0320(9) Uani d . 1 . C
H14A -0.0201(3) 0.5115(3) -0.0971(2) 0.038 Uiso calc R 1 . H
H14B 0.0194(3) 0.6321(3) -0.1038(2) 0.038 Uiso calc R 1 . H
C15 0.1295(3) 0.5382(3) -0.1666(2) 0.0329(9) Uani d . 1 . C
C16 0.2213(4) 0.6114(3) -0.1921(2) 0.0414(10) Uani d . 1 . C
H16 0.2363(4) 0.6764(3) -0.1699(2) 0.050 Uiso calc R 1 . H
C17 0.2907(4) 0.5898(4) -0.2499(2) 0.0556(12) Uani d . 1 . C
H17 0.3528(4) 0.6398(4) -0.2673(2) 0.067 Uiso calc R 1 . H
C18 0.2692(4) 0.4955(4) -0.2817(2) 0.0549(12) Uani d . 1 . C
H18 0.3173(4) 0.4802(4) -0.3209(2) 0.066 Uiso calc R 1 . H
C19 0.1787(4) 0.4232(4) -0.2570(2) 0.0502(11) Uani d . 1 . C
H19 0.1638(4) 0.3582(4) -0.2792(2) 0.060 Uiso calc R 1 . H
C20 0.1084(4) 0.4457(3) -0.1990(2) 0.0393(10) Uani d . 1 . C
H20 0.0452(4) 0.3958(3) -0.1821(2) 0.047 Uiso calc R 1 . H
C21 0.5167(3) 0.6296(3) 0.1402(2) 0.0320(9) Uani d . 1 . C
H21A 0.5753(3) 0.6859(3) 0.1223(2) 0.038 Uiso calc R 1 . H
H21B 0.5831(3) 0.5747(3) 0.1588(2) 0.038 Uiso calc R 1 . H
C22 0.4315(3) 0.6721(3) 0.1960(2) 0.0313(9) Uani d . 1 . C
C23 0.3592(4) 0.6020(3) 0.2353(2) 0.0489(11) Uani d . 1 . C
H23 0.3689(4) 0.5294(3) 0.2285(2) 0.059 Uiso calc R 1 . H
C24 0.2737(5) 0.6385(4) 0.2841(2) 0.0660(13) Uani d . 1 . C
H24 0.2246(5) 0.5909(4) 0.3107(2) 0.079 Uiso calc R 1 . H
C25 0.2599(5) 0.7421(5) 0.2941(2) 0.0677(14) Uani d . 1 . C
H25 0.1997(5) 0.7666(5) 0.3271(2) 0.081 Uiso calc R 1 . H
C26 0.3329(4) 0.8127(4) 0.2564(2) 0.0614(13) Uani d . 1 . C
H26 0.3241(4) 0.8851(4) 0.2642(2) 0.074 Uiso calc R 1 . H
C27 0.4187(4) 0.7769(3) 0.2075(2) 0.0439(10) Uani d . 1 . C
H27 0.4690(4) 0.8249(3) 0.1818(2) 0.053 Uiso calc R 1 . H

loop_
_atom_type_symbol
_atom_type_description
_atom_type_scat_dispersion_real
_atom_type_scat_dispersion_imag
_atom_type_scat_source
C C 0.0033 0.0016 'International Tables Vol C Tables 4.2.6.8 and 6.1.1.4'
H H 0.0000 0.0000 'International Tables Vol C Tables 4.2.6.8 and 6.1.1.4'
N N 0.0061 0.0033 'International Tables Vol C Tables 4.2.6.8 and 6.1.1.4'
O O 0.0106 0.0060 'International Tables Vol C Tables 4.2.6.8 and 6.1.1.4'

loop_
_geom_angle_atom_site_label_1
_geom_angle_atom_site_label_2
_geom_angle_atom_site_label_3
_geom_angle
_geom_angle_publ_flag
O2 N1 O1 123.1(3) no
O2 N1 C2 118.1(3) no
O1 N1 C2 118.8(3) no
O3 N2 O4 123.2(3) no
O3 N2 C4 119.0(3) no
O4 N2 C4 117.8(3) no
O5 N3 O6 123.0(3) no
O5 N3 C6 118.3(3) no
O6 N3 C6 118.7(3) no
C7 O7 C1 109.4(2) no
C13 O8 C1 110.0(2) no
O8 C1 O7 102.5(2) no
O8 C1 C6 110.3(2) no
O7 C1 C6 112.2(3) no
O8 C1 C2 109.7(3) no
O7 C1 C2 111.9(3) no
C6 C1 C2 109.9(3) no
C3 C2 N1 118.6(3) no
C3 C2 C1 124.0(3) yes
N1 C2 C1 117.4(3) no
C2 C3 C4 120.3(3) yes
C3 C4 C5 120.6(3) yes
C3 C4 N2 119.7(3) no
C5 C4 N2 119.6(3) no
C6 C5 C4 120.6(3) yes
C5 C6 N3 118.4(3) no
C5 C6 C1 124.6(3) yes
N3 C6 C1 117.0(3) no
O7 C7 C8 119.9(3) no
O7 C7 C13 109.0(3) no
C8 C7 C13 131.1(3) yes
C9 C8 C7 122.5(3) no
C9 C8 C14 118.2(3) no
C7 C8 C14 119.3(3) no
C10 C9 C8 130.4(3) yes
C9 C10 C11 131.4(4) yes
C12 C11 C10 129.1(3) yes
C13 C12 C11 122.8(3) no
C13 C12 C21 117.5(3) no
C11 C12 C21 119.6(3) no
O8 C13 C12 118.3(3) no
O8 C13 C7 109.0(3) no
C12 C13 C7 132.7(3) yes
C15 C14 C8 110.1(3) no
C20 C15 C16 119.3(3) no
C20 C15 C14 120.9(3) no
C16 C15 C14 119.7(3) no
C17 C16 C15 120.3(4) no
C18 C17 C16 119.6(4) no
C19 C18 C17 120.5(4) no
C18 C19 C20 119.7(4) no
C15 C20 C19 120.6(4) no
C12 C21 C22 110.7(3) no
C27 C22 C23 119.2(3) no
C27 C22 C21 122.2(3) no
C23 C22 C21 118.5(3) no
C24 C23 C22 120.0(4) no
C25 C24 C23 120.2(4) no
C24 C25 C26 120.6(4) no
C27 C26 C25 119.6(4) no
C22 C27 C26 120.4(4) no

loop_
_geom_bond_atom_site_label_1
_geom_bond_atom_site_label_2
_geom_bond_site_symmetry_1
_geom_bond_site_symmetry_2
_geom_bond_distance
_geom_bond_publ_flag
N1 O2 . . 1.228(3) no
N1 O1 . . 1.233(3) no
N1 C2 . . 1.446(4) yes
N2 O3 . . 1.236(3) no
N2 O4 . . 1.240(3) no
N2 C4 . . 1.432(4) yes
N3 O5 . . 1.235(3) no
N3 O6 . . 1.240(3) no
N3 C6 . . 1.438(4) yes
O7 C7 . . 1.352(4) no
O7 C1 . . 1.472(4) no
O8 C13 . . 1.342(4) no
O8 C1 . . 1.468(4) no
C1 C6 . . 1.489(4) yes
C1 C2 . . 1.493(4) yes
C2 C3 . . 1.367(5) yes
C3 C4 . . 1.385(4) yes
C4 C5 . . 1.385(4) yes
C5 C6 . . 1.352(5) yes
C7 C8 . . 1.395(4) yes
C7 C13 . . 1.415(4) yes
C8 C9 . . 1.384(4) yes
C8 C14 . . 1.519(4) no
C9 C10 . . 1.378(5) yes
C10 C11 . . 1.393(5) yes
C11 C12 . . 1.391(5) yes
C12 C13 . . 1.376(4) yes
C12 C21 . . 1.506(4) no
C14 C15 . . 1.512(4) no
C15 C20 . . 1.360(5) no
C15 C16 . . 1.395(5) no
C16 C17 . . 1.388(5) no
C17 C18 . . 1.375(6) no
C18 C19 . . 1.372(5) no
C19 C20 . . 1.399(5) no
C21 C22 . . 1.515(4) no
C22 C27 . . 1.375(5) no
C22 C23 . . 1.400(5) no
C23 C24 . . 1.385(5) no
C24 C25 . . 1.356(6) no
C25 C26 . . 1.388(6) no
C26 C27 . . 1.384(5) no

loop_
_geom_torsion_atom_site_label_1
_geom_torsion_atom_site_label_2
_geom_torsion_atom_site_label_3
_geom_torsion_atom_site_label_4
_geom_torsion
_geom_torsion_publ_flag
C13 O8 C1 O7 -3.7(3) yes
C13 O8 C1 C6 -123.4(3) no
C13 O8 C1 C2 115.4(3) no
C7 O7 C1 O8 2.2(3) yes
C7 O7 C1 C6 120.6(3) no
C7 O7 C1 C2 -115.3(3) no
O2 N1 C2 C3 -1.1(5) no
O1 N1 C2 C3 178.3(3) no
O2 N1 C2 C1 177.9(3) no
O1 N1 C2 C1 -2.7(4) no
O8 C1 C2 C3 123.1(3) no
O7 C1 C2 C3 -123.8(3) no
C6 C1 C2 C3 1.6(4) no
O8 C1 C2 N1 -55.9(4) no
O7 C1 C2 N1 57.2(4) no
C6 C1 C2 N1 -177.4(3) no
N1 C2 C3 C4 179.8(3) no
C1 C2 C3 C4 0.9(5) no
C2 C3 C4 C5 -2.8(5) no
C2 C3 C4 N2 -179.7(3) no
O3 N2 C4 C3 -3.3(5) no
O4 N2 C4 C3 175.7(3) no
O3 N2 C4 C5 179.8(3) no
O4 N2 C4 C5 -1.2(5) no
C3 C4 C5 C6 2.0(5) no
N2 C4 C5 C6 178.9(3) no
C4 C5 C6 N3 -177.6(3) no
C4 C5 C6 C1 0.8(5) no
O5 N3 C6 C5 7.5(4) no
O6 N3 C6 C5 -171.4(3) no
O5 N3 C6 C1 -170.9(3) no
O6 N3 C6 C1 10.1(4) no
O8 C1 C6 C5 -123.5(3) no
O7 C1 C6 C5 122.8(3) no
C2 C1 C6 C5 -2.4(4) no
O8 C1 C6 N3 54.8(4) no
O7 C1 C6 N3 -58.8(3) no
C2 C1 C6 N3 175.9(3) no
C1 O7 C7 C8 179.1(3) no
C1 O7 C7 C13 -0.1(3) yes
O7 C7 C8 C9 -177.5(3) no
C13 C7 C8 C9 1.5(5) no
O7 C7 C8 C14 4.5(4) no
C13 C7 C8 C14 -176.5(3) no
C7 C8 C9 C10 -1.3(5) no
C14 C8 C9 C10 176.7(3) no
C8 C9 C10 C11 1.3(6) no
C9 C10 C11 C12 -0.5(6) no
C10 C11 C12 C13 -0.8(5) no
C10 C11 C12 C21 175.7(3) no
C1 O8 C13 C12 -175.6(3) no
C1 O8 C13 C7 3.8(3) yes
C11 C12 C13 O8 -178.8(3) no
C21 C12 C13 O8 4.6(4) no
C11 C12 C13 C7 1.9(5) no
C21 C12 C13 C7 -174.6(3) no
O7 C7 C13 O8 -2.4(3) yes
C8 C7 C13 O8 178.5(3) no
O7 C7 C13 C12 176.9(3) no
C8 C7 C13 C12 -2.2(6) no
C9 C8 C14 C15 -76.9(4) no
C7 C8 C14 C15 101.2(3) no
C8 C14 C15 C20 103.4(4) no
C8 C14 C15 C16 -74.1(4) no
C20 C15 C16 C17 -0.3(5) no
C14 C15 C16 C17 177.3(3) no
C15 C16 C17 C18 -0.3(6) no
C16 C17 C18 C19 0.6(6) no
C17 C18 C19 C20 -0.2(6) no
C16 C15 C20 C19 0.6(5) no
C14 C15 C20 C19 -176.9(3) no
C18 C19 C20 C15 -0.4(5) no
C13 C12 C21 C22 73.3(4) no
C11 C12 C21 C22 -103.4(4) no
C12 C21 C22 C27 -108.4(4) no
C12 C21 C22 C23 69.1(4) no
C27 C22 C23 C24 1.3(5) no
C21 C22 C23 C24 -176.3(3) no
C22 C23 C24 C25 -0.1(6) no
C23 C24 C25 C26 -1.1(7) no
C24 C25 C26 C27 1.1(7) no
C23 C22 C27 C26 -1.4(5) no
C21 C22 C27 C26 176.2(3) no
C25 C26 C27 C22 0.2(6) no
